data_8000372
loop_
_publ_author_name
'Andrzejewski, Micha\/l'
'Katrusiak, Andrzej'

_publ_section_title
;
 Piezochromic Porous Metal-Organic Framework.
;
_journal_issue 1
_journal_name_full 'The journal of physical chemistry letters'
_journal_page_first 279
_journal_page_last 284
_journal_paper_doi 10.1021/acs.jpclett.6b02458
_journal_volume 8
_journal_year 2017
_chemical_formula_moiety 'C14 H16 Co N2 O5, 2(H)'
_chemical_formula_sum 'C14 H18 Co N2 O5'
_chemical_formula_weight 353.23
_chemical_name_common AMU1
_chemical_name_systematic
;
Co(1,4-benzenedicarboxylate)(1,4-diazabicyclo[2.2.2]octane)H2O
;
_space_group_crystal_system triclinic
_space_group_IT_number 1
_space_group_name_Hall 'P 1'
_space_group_name_H-M_alt 'P 1'
_atom_sites_solution_hydrogens mixed
_atom_sites_solution_primary direct
_audit_creation_date 2016-07-12
_audit_creation_method
;
Olex2 1.2
(compiled 2016.02.19 svn.r3266 for OlexSys, GUI svn.r5155)
;
_cell_angle_alpha 89.92(2)
_cell_angle_beta 95.20(6)
_cell_angle_gamma 92.71(2)
_cell_formula_units_Z 1
_cell_length_a 6.006(2)
_cell_length_b 7.0672(8)
_cell_length_c 10.657(6)
_cell_measurement_reflns_used 885
_cell_measurement_temperature 296(2)
_cell_measurement_theta_max 53.774
_cell_measurement_theta_min 9.776
_cell_volume 450.0(3)
_computing_molecular_graphics 'Olex2 (Dolomanov et al., 2009)'
_computing_publication_material 'Olex2 (Dolomanov et al., 2009)'
_computing_structure_refinement 'ShelXL (Sheldrick, 2015)'
_computing_structure_solution 'ShelXS (Sheldrick, 2008)'
_diffrn_ambient_temperature 293(2)
_diffrn_measured_fraction_theta_full 0.254
_diffrn_measured_fraction_theta_max 0.237
_diffrn_measurement_device_type 'multiwire proportional'
_diffrn_measurement_method 'phi and omega scans'
_diffrn_radiation_monochromator graphite
_diffrn_radiation_type MoK\a
_diffrn_radiation_wavelength 0.71073
_diffrn_reflns_av_R_equivalents 0.0774
_diffrn_reflns_av_unetI/netI 0.1111
_diffrn_reflns_Laue_measured_fraction_full 0.254
_diffrn_reflns_Laue_measured_fraction_max 0.237
_diffrn_reflns_limit_h_max 7
_diffrn_reflns_limit_h_min -7
_diffrn_reflns_limit_k_max 8
_diffrn_reflns_limit_k_min -8
_diffrn_reflns_limit_l_max 5
_diffrn_reflns_limit_l_min -5
_diffrn_reflns_number 2359
_diffrn_reflns_point_group_measured_fraction_full 0.254
_diffrn_reflns_point_group_measured_fraction_max 0.237
_diffrn_reflns_theta_full 26.000
_diffrn_reflns_theta_max 26.887
_diffrn_reflns_theta_min 4.888
_exptl_absorpt_coefficient_mu 0.974
_exptl_absorpt_correction_T_max 0.909
_exptl_absorpt_correction_T_min 0.892
_exptl_absorpt_correction_type multi-scan
_exptl_absorpt_process_details
;
Data were collected and reduced by program CrysAlisPro, 
and SCALE3 ABSPACK was used for absorption correction
;
_exptl_crystal_colour orange
_exptl_crystal_density_diffrn 1.303
_exptl_crystal_description plate
_exptl_crystal_F_000 183
_exptl_crystal_size_max 0.3
_exptl_crystal_size_mid 0.1
_exptl_crystal_size_min 0.1
_refine_diff_density_max 1.280
_refine_diff_density_min -0.960
_refine_diff_density_rms 0.197
_refine_ls_abs_structure_details
;
 Refined as a perfect inversion twin.
;
_refine_ls_abs_structure_Flack 0.5
_refine_ls_extinction_method none
_refine_ls_goodness_of_fit_ref 1.543
_refine_ls_hydrogen_treatment constr
_refine_ls_matrix_type full
_refine_ls_number_parameters 78
_refine_ls_number_reflns 885
_refine_ls_number_restraints 12
_refine_ls_restrained_S_all 1.532
_refine_ls_R_factor_all 0.2342
_refine_ls_R_factor_gt 0.1823
_refine_ls_shift/su_max 0.000
_refine_ls_shift/su_mean 0.000
_refine_ls_structure_factor_coef Fsqd
_refine_ls_weighting_details 'w=1/[\s^2^(Fo^2^)+(0.2000P)^2^] where P=(Fo^2^+2Fc^2^)/3'
_refine_ls_weighting_scheme calc
_refine_ls_wR_factor_gt 0.3995
_refine_ls_wR_factor_ref 0.4299
_reflns_Friedel_coverage 1.000
_reflns_Friedel_fraction_full 0.254
_reflns_Friedel_fraction_max 0.237
_reflns_number_gt 585
_reflns_number_total 885
_reflns_threshold_expression 'I > 2\s(I)'
_cod_data_source_file jz6b02458_si_004.cif
_cod_data_source_block 041GPa_P1
_cod_database_code 8000372
_shelx_space_group_comment
;
The symmetry employed for this shelxl refinement is uniquely defined
by the following loop, which should always be used as a source of
symmetry information in preference to the above space-group names.
They are only intended as comments.
;
_olex2_refinement_description
;
1. Fixed Uiso
 At 1.2 times of:
  All C(H) groups, All C(H,H) groups
 At 1.5 times of:
  All O(H,H) groups
2. Restrained distances
 O1-C7
 1.23 with sigma of 0.001
 C7-O2
 1.23 with sigma of 0.001
 O4-C8
 1.23 with sigma of 0.001
 C8-O3
 1.23 with sigma of 0.001
 C4-C8
 1.38 with sigma of 0.001
 C7-C1
 1.38 with sigma of 0.001
 O1-C7
 1.23 with sigma of 0.001
 C7-O2
 1.23 with sigma of 0.001
3.a Rotating group:
 O1W(H1WA,H1WB)
3.b Secondary CH2 refined with riding coordinates:
 C11(H11,H11B), C9(H9A,H9B), C12(H12,H12B), C10(H10A,H10B), C14(H14A,H14B),
 C13(H13A,H13B)
3.c Aromatic/amide H refined with riding coordinates:
 C6(H6), C5(H5), C3(H3), C2(H2)
3.d Fitted hexagon refined as free rotating group:
 C1(C6,C5,C4,C3,C2)
;
_olex2_submission_special_instructions 'No special instructions were received'

loop_
_space_group_symop_operation_xyz
'x, y, z'

loop_
_atom_site_label
_atom_site_type_symbol
_atom_site_fract_x
_atom_site_fract_y
_atom_site_fract_z
_atom_site_U_iso_or_equiv
_atom_site_adp_type
_atom_site_occupancy
_atom_site_site_symmetry_order
_atom_site_calc_flag
_atom_site_refinement_flags_posn
Co1 Co 0.002(5) 0.000(4) 0.002(7) 0.043(3) Uiso 1 1 d .
O2 O -0.260(5) 0.019(6) 0.147(3) 0.060(17) Uiso 1 1 d D
N1 N 0.003(10) 0.302(8) -0.002(14) 0.019(13) Uiso 1 1 d .
O1 O 0.075(4) -0.017(5) 0.174(4) 0.026(9) Uiso 1 1 d D
N2 N -0.006(12) 0.666(9) -0.012(16) 0.028(13) Uiso 1 1 d .
O1W O 0.332(8) -0.021(6) -0.029(11) 0.036(11) Uiso 1 1 d .
H1WA H 0.5348 0.1236 -0.0595 0.054 Uiso 1 1 d DGR
H1WB H 0.4609 -0.1252 -0.1305 0.054 Uiso 1 1 d GR
O4 O -0.141(6) -0.009(7) 0.802(4) 0.060(15) Uiso 1 1 d D
C11 C -0.247(9) 0.390(7) -0.020(16) 0.032(13) Uiso 1 1 d .
H11 H -0.3161 0.3585 -0.1036 0.039 Uiso 1 1 calc R
H11B H -0.3392 0.3322 0.0408 0.039 Uiso 1 1 calc R
C8 C -0.293(5) 0.024(7) 0.7212(10) 0.09(3) Uiso 1 1 d D
C9 C 0.097(12) 0.387(9) -0.11(2) 0.039(15) Uiso 1 1 d .
H9A H 0.0117 0.3465 -0.1827 0.046 Uiso 1 1 calc R
H9B H 0.2491 0.3469 -0.1077 0.046 Uiso 1 1 calc R
C12 C -0.239(10) 0.614(8) -0.002(16) 0.034(13) Uiso 1 1 d .
H12 H -0.3337 0.6740 -0.0680 0.041 Uiso 1 1 calc R
H12B H -0.2850 0.6490 0.0792 0.041 Uiso 1 1 calc R
O3 O -0.490(6) 0.055(10) 0.733(13) 0.13(3) Uiso 1 1 d D
C7 C -0.097(2) 0.007(4) 0.2246(10) 0.055(18) Uiso 1 1 d D
C10 C 0.100(11) 0.594(9) -0.095(19) 0.041(16) Uiso 1 1 d .
H10A H 0.2554 0.6402 -0.0813 0.049 Uiso 1 1 calc R
H10B H 0.0420 0.6428 -0.1764 0.049 Uiso 1 1 calc R
C1 C -0.168(6) 0.012(6) 0.3440(13) 0.040(14) Uiso 1 1 d D
C6 C 0.004(5) -0.002(8) 0.439(4) 0.07(2) Uiso 1 1 d G
H6 H 0.1498 -0.0165 0.4189 0.084 Uiso 1 1 calc R
C5 C -0.041(11) 0.005(9) 0.565(3) 0.08(3) Uiso 1 1 d G
H5 H 0.0745 -0.0044 0.6283 0.102 Uiso 1 1 calc R
C4 C -0.259(13) 0.027(8) 0.595(2) 0.07(2) Uiso 1 1 d DG
C3 C -0.431(8) 0.041(6) 0.500(5) 0.06(2) Uiso 1 1 d G
H3 H -0.5767 0.0557 0.5201 0.076 Uiso 1 1 calc R
C2 C -0.386(5) 0.034(6) 0.374(4) 0.09(3) Uiso 1 1 d G
H2 H -0.5014 0.0437 0.3106 0.102 Uiso 1 1 calc R
C14 C 0.150(16) 0.599(11) 0.14(3) 0.07(2) Uiso 1 1 d .
H14A H 0.2991 0.6596 0.1462 0.086 Uiso 1 1 calc R
H14B H 0.0718 0.6324 0.2096 0.086 Uiso 1 1 calc R
C13 C 0.159(13) 0.398(9) 0.13(2) 0.048(17) Uiso 1 1 d .
H13A H 0.1090 0.3395 0.2009 0.058 Uiso 1 1 calc R
H13B H 0.3138 0.3674 0.1208 0.058 Uiso 1 1 calc R

loop_
_atom_type_symbol
_atom_type_description
_atom_type_scat_dispersion_real
_atom_type_scat_dispersion_imag
_atom_type_scat_source
C C 0.0033 0.0016 'International Tables Vol C Tables 4.2.6.8 and 6.1.1.4'
H H 0.0000 0.0000 'International Tables Vol C Tables 4.2.6.8 and 6.1.1.4'
Co Co 0.3494 0.9721 'International Tables Vol C Tables 4.2.6.8 and 6.1.1.4'
N N 0.0061 0.0033 'International Tables Vol C Tables 4.2.6.8 and 6.1.1.4'
O O 0.0106 0.0060 'International Tables Vol C Tables 4.2.6.8 and 6.1.1.4'

loop_
_geom_angle_atom_site_label_1
_geom_angle_atom_site_label_2
_geom_angle_atom_site_label_3
_geom_angle
_geom_angle_site_symmetry_1
_geom_angle_site_symmetry_3
O2 Co1 N2 97(3) . 1_545
O2 Co1 C7 29.3(8) . .
N1 Co1 O2 86(3) . .
N1 Co1 N2 175(6) . 1_545
N1 Co1 O4 90(4) . 1_554
N1 Co1 C7 89(3) . .
O1 Co1 O2 57.3(18) . .
O1 Co1 N1 95(4) . .
O1 Co1 N2 89(4) . 1_545
O1 Co1 O1W 90(3) . .
O1 Co1 O4 169.8(16) . 1_554
O1 Co1 C7 28.1(11) . .
N2 Co1 C7 95(4) 1_545 .
O1W Co1 O2 147(3) . .
O1W Co1 N1 96.5(16) . .
O1W Co1 N2 83.5(18) . 1_545
O1W Co1 O4 98(3) . 1_554
O1W Co1 C7 118(3) . .
O4 Co1 O2 114.5(18) 1_554 .
O4 Co1 N2 86(4) 1_554 1_545
O4 Co1 C7 143.6(16) 1_554 .
C7 O2 Co1 84(3) . .
C11 N1 Co1 115(3) . .
C11 N1 C13 111(8) . .
C9 N1 Co1 115(7) . .
C9 N1 C11 100(7) . .
C9 N1 C13 104(6) . .
C13 N1 Co1 111(5) . .
C7 O1 Co1 107(3) . .
C12 N2 Co1 103(4) . 1_565
C12 N2 C14 108(10) . .
C10 N2 Co1 117(5) . 1_565
C10 N2 C12 121(10) . .
C10 N2 C14 104(7) . .
C14 N2 Co1 103(7) . 1_565
Co1 O1W H1WA 136.0 . .
Co1 O1W H1WB 134.9 . .
H1WA O1W H1WB 74.5 . .
C8 O4 Co1 150(4) . 1_556
N1 C11 H11 109.0 . .
N1 C11 H11B 109.0 . .
H11 C11 H11B 107.8 . .
C12 C11 N1 113(5) . .
C12 C11 H11 109.0 . .
C12 C11 H11B 109.0 . .
O4 C8 C4 121(5) . .
O3 C8 O4 129(7) . .
O3 C8 C4 109(8) . .
N1 C9 H9A 109.5 . .
N1 C9 H9B 109.5 . .
N1 C9 C10 111(10) . .
H9A C9 H9B 108.0 . .
C10 C9 H9A 109.5 . .
C10 C9 H9B 109.5 . .
N2 C12 C11 102(5) . .
N2 C12 H12 111.3 . .
N2 C12 H12B 111.3 . .
C11 C12 H12 111.3 . .
C11 C12 H12B 111.3 . .
H12 C12 H12B 109.2 . .
O2 C7 Co1 67(2) . .
O2 C7 O1 112(3) . .
O2 C7 C1 109(3) . .
O1 C7 Co1 45(2) . .
O1 C7 C1 139(4) . .
C1 C7 Co1 176(2) . .
N2 C10 C9 118(10) . .
N2 C10 H10A 107.8 . .
N2 C10 H10B 107.8 . .
C9 C10 H10A 107.8 . .
C9 C10 H10B 107.8 . .
H10A C10 H10B 107.1 . .
C7 C1 C6 113(3) . .
C7 C1 C2 127(3) . .
C6 C1 C2 120.0 . .
C1 C6 H6 120.0 . .
C5 C6 C1 120.0 . .
C5 C6 H6 120.0 . .
C6 C5 H5 120.0 . .
C6 C5 C4 120.0 . .
C4 C5 H5 120.0 . .
C8 C4 C5 117(5) . .
C8 C4 C3 123(5) . .
C3 C4 C5 120.0 . .
C4 C3 H3 120.0 . .
C4 C3 C2 120.0 . .
C2 C3 H3 120.0 . .
C1 C2 H2 120.0 . .
C3 C2 C1 120.0 . .
C3 C2 H2 120.0 . .
N2 C14 H14A 111.2 . .
N2 C14 H14B 111.2 . .
H14A C14 H14B 109.1 . .
C13 C14 N2 103(10) . .
C13 C14 H14A 111.2 . .
C13 C14 H14B 111.2 . .
N1 C13 H13A 108.5 . .
N1 C13 H13B 108.5 . .
C14 C13 N1 115(10) . .
C14 C13 H13A 108.5 . .
C14 C13 H13B 108.5 . .
H13A C13 H13B 107.5 . .

loop_
_geom_bond_atom_site_label_1
_geom_bond_atom_site_label_2
_geom_bond_distance
_geom_bond_site_symmetry_2
Co1 O2 2.32(6) .
Co1 N1 2.13(4) .
Co1 O1 1.85(8) .
Co1 N2 2.36(6) 1_545
Co1 O1W 2.05(4) .
Co1 O4 2.22(8) 1_554
Co1 C7 2.50(7) .
O2 C7 1.2300(13) .
N1 C11 1.64(7) .
N1 C9 1.40(18) .
N1 C13 1.7(2) .
O1 C7 1.2300(12) .
N2 Co1 2.36(6) 1_565
N2 C12 1.44(7) .
N2 C10 1.27(19) .
N2 C14 1.8(3) .
O1W H1WA 1.6066 .
O1W H1WB 1.5822 .
O4 Co1 2.22(8) 1_556
O4 C8 1.2300(17) .
C11 H11 0.9700 .
C11 H11B 0.9700 .
C11 C12 1.59(8) .
C8 O3 1.2300(16) .
C8 C4 1.3800(17) .
C9 H9A 0.9700 .
C9 H9B 0.9700 .
C9 C10 1.47(10) .
C12 H12 0.9700 .
C12 H12B 0.9700 .
C7 C1 1.3801(17) .
C10 H10A 0.9700 .
C10 H10B 0.9700 .
C1 C6 1.3900 .
C1 C2 1.3900 .
C6 H6 0.9300 .
C6 C5 1.3900 .
C5 H5 0.9300 .
C5 C4 1.3900 .
C4 C3 1.3900 .
C3 H3 0.9300 .
C3 C2 1.3900 .
C2 H2 0.9300 .
C14 H14A 0.9700 .
C14 H14B 0.9700 .
C14 C13 1.43(11) .
C13 H13A 0.9700 .
C13 H13B 0.9700 .

loop_
_geom_torsion_atom_site_label_1
_geom_torsion_atom_site_label_2
_geom_torsion_atom_site_label_3
_geom_torsion_atom_site_label_4
_geom_torsion
_geom_torsion_site_symmetry_1
Co1 O2 C7 O1 -4(3) .
Co1 O2 C7 C1 -180(3) .
Co1 N1 C11 C12 172(8) .
Co1 N1 C9 C10 -177(8) .
Co1 N1 C13 C14 -174(8) .
Co1 O1 C7 O2 5(4) .
Co1 O1 C7 C1 179(5) .
Co1 N2 C12 C11 177(9) 1_565
Co1 N2 C10 C9 180(10) 1_565
Co1 N2 C14 C13 -176(6) 1_565
Co1 O4 C8 O3 -18(13) 1_556
Co1 O4 C8 C4 163(5) 1_556
O2 Co1 O1 C7 -3(3) .
O2 C7 C1 C6 179(4) .
O2 C7 C1 C2 -2(6) .
N1 Co1 O1 C7 78(3) .
N1 C11 C12 N2 16(13) .
N1 C9 C10 N2 -10(18) .
O1 C7 C1 C6 5(7) .
O1 C7 C1 C2 -176(5) .
N2 Co1 O1 C7 -102(3) 1_545
N2 C14 C13 N1 -8(10) .
O1W Co1 O1 C7 175(3) .
O4 Co1 O1 C7 -40(14) 1_554
O4 C8 C4 C5 -4(7) .
O4 C8 C4 C3 172(4) .
C11 N1 C9 C10 59(12) .
C11 N1 C13 C14 -44(12) .
C8 C4 C3 C2 -177(6) .
C9 N1 C11 C12 -65(13) .
C9 N1 C13 C14 62(10) .
C12 N2 C10 C9 -53(18) .
C12 N2 C14 C13 76(11) .
O3 C8 C4 C5 176(5) .
O3 C8 C4 C3 -7(8) .
C7 C1 C6 C5 179(4) .
C7 C1 C2 C3 -178(5) .
C10 N2 C12 C11 43(14) .
C10 N2 C14 C13 -53(7) .
C1 C6 C5 C4 0.0 .
C6 C1 C2 C3 0.0 .
C6 C5 C4 C8 177(5) .
C6 C5 C4 C3 0.0 .
C5 C4 C3 C2 0.0 .
C4 C3 C2 C1 0.0 .
C2 C1 C6 C5 0.0 .
C14 N2 C12 C11 -75(11) .
C14 N2 C10 C9 67(15) .
C13 N1 C11 C12 44(13) .
C13 N1 C9 C10 -55(10) .
